data_7003443
loop_
_publ_author_name
'Belcher, Warwick J.'
'Hodgson, Michael C.'
'Sumida, Kenji'
'Torvisco, Ana'
'Ruhlandt-Senge, Karin'
'Ware, D. C.'
'Boyd, P. D. W.'
'Brothers, P. J.'

_publ_section_title
;
 Porphyrin complexes containing coordinated BOB groups: synthesis,
 chemical reactivity and the structure of [BOB(tpClpp)]2+
;
_journal_issue 12
_journal_name_full 'Dalton Transactions'
_journal_page_first 1602
_journal_page_last 1614
_journal_paper_doi 10.1039/b716189a
_journal_year 2008
_chemical_formula_sum 'C68.5 H52 B4 Br8 Cl4 N4 O'
_chemical_formula_weight 1765.48
_chemical_name_systematic
;
?
;
_space_group_IT_number 2
_symmetry_cell_setting triclinic
_symmetry_space_group_name_Hall '-P 1'
_symmetry_space_group_name_H-M 'P -1'
_atom_sites_solution_hydrogens geom
_atom_sites_solution_primary direct
_atom_sites_solution_secondary difmap
_audit_creation_method SHELXL-97
_cell_angle_alpha 85.711(1)
_cell_angle_beta 82.190(1)
_cell_angle_gamma 81.760(1)
_cell_formula_units_Z 4
_cell_length_a 15.2434(2)
_cell_length_b 18.2050(3)
_cell_length_c 25.7639(1)
_cell_measurement_reflns_used 8192
_cell_measurement_temperature 153(2)
_cell_measurement_theta_max 26.41
_cell_measurement_theta_min 2.12
_cell_volume 6999.03(15)
_computing_cell_refinement 'Bruker XSCANS'
_computing_data_collection 'Bruker XSCANS'
_computing_data_reduction 'Bruker SHELXTL'
_computing_molecular_graphics 'Bruker SHELXTL'
_computing_publication_material 'Bruker SHELXTL'
_computing_structure_refinement 'SHELXL-97 (Sheldrick, 1997)'
_computing_structure_solution 'SHELXS-97 (Sheldrick, 1990)'
_diffrn_ambient_temperature 153(2)
_diffrn_measured_fraction_theta_full 0.991
_diffrn_measured_fraction_theta_max 0.991
_diffrn_measurement_device_type 'Bruker P4'
_diffrn_measurement_method '\w scans'
_diffrn_radiation_monochromator graphite
_diffrn_radiation_source 'fine-focus sealed tube'
_diffrn_radiation_type MoK\a
_diffrn_radiation_wavelength 0.71073
_diffrn_reflns_av_R_equivalents 0.2204
_diffrn_reflns_av_sigmaI/netI 0.1691
_diffrn_reflns_limit_h_max 17
_diffrn_reflns_limit_h_min -17
_diffrn_reflns_limit_k_max 20
_diffrn_reflns_limit_k_min -20
_diffrn_reflns_limit_l_max 29
_diffrn_reflns_limit_l_min -29
_diffrn_reflns_number 54354
_diffrn_reflns_theta_full 24.00
_diffrn_reflns_theta_max 24.00
_diffrn_reflns_theta_min 0.80
_diffrn_standards_decay_% NO
_exptl_absorpt_coefficient_mu 4.774
_exptl_absorpt_correction_T_max 0.4485
_exptl_absorpt_correction_T_min 0.3284
_exptl_absorpt_correction_type multi-scan
_exptl_absorpt_process_details 'R. Blessing, Acta Cryst. (1995) A51 33-38.'
_exptl_crystal_colour 'dark green'
_exptl_crystal_density_diffrn 1.550
_exptl_crystal_density_method 'not measured'
_exptl_crystal_description plate
_exptl_crystal_F_000 3168
_exptl_crystal_size_max 0.30
_exptl_crystal_size_mid 0.15
_exptl_crystal_size_min 0.06
_refine_diff_density_max 1.786
_refine_diff_density_min -1.221
_refine_diff_density_rms 0.196
_refine_ls_extinction_method none
_refine_ls_goodness_of_fit_ref 1.023
_refine_ls_hydrogen_treatment constr
_refine_ls_matrix_type full
_refine_ls_number_parameters 1423
_refine_ls_number_reflns 21768
_refine_ls_number_restraints 0
_refine_ls_restrained_S_all 1.023
_refine_ls_R_factor_all 0.1382
_refine_ls_R_factor_gt 0.0943
_refine_ls_shift/su_max 0.000
_refine_ls_shift/su_mean 0.000
_refine_ls_structure_factor_coef Fsqd
_refine_ls_weighting_details 'calc w=1/[\s^2^(Fo^2^)+(0.1453P)^2^+0.0000P] where P=(Fo^2^+2Fc^2^)/3'
_refine_ls_weighting_scheme calc
_refine_ls_wR_factor_gt 0.2421
_refine_ls_wR_factor_ref 0.2826
_reflns_number_gt 12576
_reflns_number_total 21768
_reflns_threshold_expression >2sigma(I)
_cod_data_source_file b716189a.txt
_cod_data_source_block squeeze
_cod_depositor_comments
;
The following automatic conversions were performed:
'_symmetry_cell_setting' value 'Triclinic' changed to 'triclinic'
according to '/home/saulius/struct/CIF-dictionaries/cif_core.dic'
dictionary named 'cif_core.dic' version 2.4.1 from 2010-06-29.

Automatic conversion script
Id: cif_fix_enum 1527 2010-12-29 10:47:43Z saulius 
;
_cod_original_cell_volume 6999.1(2)
_cod_original_sg_symbol_H-M P-1
_cod_database_code 7003443

loop_
_symmetry_equiv_pos_as_xyz
'x, y, z'
'-x, -y, -z'

loop_
_atom_site_label
_atom_site_type_symbol
_atom_site_fract_x
_atom_site_fract_y
_atom_site_fract_z
_atom_site_U_iso_or_equiv
_atom_site_adp_type
_atom_site_occupancy
_atom_site_symmetry_multiplicity
_atom_site_calc_flag
_atom_site_refinement_flags
_atom_site_disorder_assembly
_atom_site_disorder_group
B1 B 1.0113(7) 0.5803(7) 0.1881(5) 0.037(3) Uani 1 1 d . . .
B2 B 0.8983(8) 0.5407(7) 0.2389(4) 0.035(3) Uani 1 1 d . . .
O1 O 0.9473(4) 0.5965(4) 0.2265(2) 0.0349(16) Uani 1 1 d . . .
N1 N 0.9981(5) 0.5931(4) 0.1337(3) 0.0281(18) Uani 1 1 d . . .
N2 N 0.8223(5) 0.5352(4) 0.2161(3) 0.0302(19) Uani 1 1 d . . .
N3 N 0.9215(5) 0.4866(4) 0.2807(3) 0.0316(19) Uani 1 1 d . . .
N4 N 1.0971(6) 0.5411(5) 0.1971(3) 0.035(2) Uani 1 1 d . . .
C1 C 1.0712(7) 0.5973(6) 0.0969(4) 0.035(2) Uani 1 1 d . . .
C2 C 1.0370(8) 0.6348(6) 0.0514(4) 0.042(3) Uani 1 1 d . . .
H2A H 1.0722 0.6452 0.0190 0.050 Uiso 1 1 calc R . .
C3 C 0.9507(6) 0.6526(5) 0.0609(3) 0.029(2) Uani 1 1 d . . .
H3A H 0.9136 0.6802 0.0375 0.034 Uiso 1 1 calc R . .
C4 C 0.9211(6) 0.6239(6) 0.1122(3) 0.030(2) Uani 1 1 d . . .
C5 C 0.8326(7) 0.6186(5) 0.1312(4) 0.031(2) Uani 1 1 d . . .
C6 C 0.7903(6) 0.5743(6) 0.1728(4) 0.036(2) Uani 1 1 d . . .
C7 C 0.7061(7) 0.5570(6) 0.1732(4) 0.036(3) Uani 1 1 d . . .
H7A H 0.6658 0.5777 0.1493 0.044 Uiso 1 1 calc R . .
C8 C 0.6885(7) 0.5059(6) 0.2128(4) 0.041(3) Uani 1 1 d . . .
H8A H 0.6355 0.4833 0.2206 0.049 Uiso 1 1 calc R . .
C9 C 0.7618(6) 0.4931(6) 0.2395(4) 0.032(2) Uani 1 1 d . . .
C10 C 0.7773(7) 0.4479(5) 0.2862(4) 0.036(2) Uani 1 1 d . . .
C11 C 0.8555(6) 0.4474(6) 0.3066(4) 0.033(2) Uani 1 1 d . . .
C12 C 0.8851(7) 0.4187(6) 0.3547(4) 0.036(3) Uani 1 1 d . . .
H12A H 0.8531 0.3901 0.3812 0.043 Uiso 1 1 calc R . .
C13 C 0.9641(7) 0.4381(6) 0.3567(4) 0.041(3) Uani 1 1 d . . .
H13A H 0.9974 0.4278 0.3857 0.049 Uiso 1 1 calc R . .
C14 C 0.9920(6) 0.4767(6) 0.3095(3) 0.031(2) Uani 1 1 d . . .
C15 C 1.0804(6) 0.4916(5) 0.2925(3) 0.027(2) Uani 1 1 d . . .
C16 C 1.1268(7) 0.5071(6) 0.2434(3) 0.032(2) Uani 1 1 d . . .
C17 C 1.2173(7) 0.4840(6) 0.2317(4) 0.038(3) Uani 1 1 d . . .
H17A H 1.2553 0.4596 0.2559 0.045 Uiso 1 1 calc R . .
C18 C 1.2444(7) 0.5019(6) 0.1789(4) 0.039(3) Uani 1 1 d . . .
H18A H 1.3027 0.4905 0.1606 0.047 Uiso 1 1 calc R . .
C19 C 1.1684(6) 0.5403(6) 0.1578(4) 0.033(2) Uani 1 1 d . . .
C20 C 1.1562(6) 0.5719(6) 0.1080(4) 0.032(2) Uani 1 1 d . . .
C21 C 0.7657(6) 0.6569(5) 0.0979(4) 0.029(2) Uani 1 1 d . . .
C22 C 0.7510(8) 0.6307(7) 0.0517(4) 0.046(3) Uani 1 1 d . . .
H22A H 0.7890 0.5883 0.0388 0.055 Uiso 1 1 calc R . .
C23 C 0.6846(8) 0.6624(7) 0.0235(4) 0.051(3) Uani 1 1 d . . .
H23A H 0.6754 0.6422 -0.0079 0.061 Uiso 1 1 calc R . .
C24 C 0.6334(7) 0.7222(6) 0.0415(4) 0.041(3) Uani 1 1 d . . .
C25 C 0.6461(8) 0.7548(7) 0.0852(5) 0.050(3) Uani 1 1 d . . .
H25A H 0.6103 0.7997 0.0956 0.060 Uiso 1 1 calc R . .
C26 C 0.7126(7) 0.7209(7) 0.1141(4) 0.046(3) Uani 1 1 d . . .
H26A H 0.7216 0.7420 0.1453 0.056 Uiso 1 1 calc R . .
C31 C 0.7064(6) 0.4067(6) 0.3125(4) 0.036(3) Uani 1 1 d . . .
C32 C 0.6215(7) 0.4417(6) 0.3254(4) 0.044(3) Uani 1 1 d . . .
H32A H 0.6066 0.4936 0.3183 0.053 Uiso 1 1 calc R . .
C33 C 0.5595(8) 0.3992(6) 0.3490(4) 0.046(3) Uani 1 1 d . . .
H33A H 0.5009 0.4227 0.3602 0.055 Uiso 1 1 calc R . .
C34 C 0.5780(7) 0.3250(6) 0.3570(4) 0.038(3) Uani 1 1 d . . .
C35 C 0.6637(7) 0.2900(7) 0.3460(5) 0.047(3) Uani 1 1 d . . .
H35A H 0.6790 0.2381 0.3531 0.056 Uiso 1 1 calc R . .
C36 C 0.7235(8) 0.3323(6) 0.3251(4) 0.050(3) Uani 1 1 d . . .
H36A H 0.7836 0.3094 0.3182 0.060 Uiso 1 1 calc R . .
C41 C 1.1445(6) 0.4768(6) 0.3335(3) 0.028(2) Uani 1 1 d . . .
C42 C 1.1662(7) 0.4078(6) 0.3549(4) 0.043(3) Uani 1 1 d . . .
H42A H 1.1395 0.3673 0.3457 0.051 Uiso 1 1 calc R . .
C43 C 1.2294(8) 0.3964(7) 0.3912(4) 0.052(3) Uani 1 1 d . . .
H43A H 1.2466 0.3482 0.4064 0.062 Uiso 1 1 calc R . .
C44 C 1.2647(7) 0.4561(7) 0.4039(4) 0.042(3) Uani 1 1 d . . .
C45 C 1.2411(7) 0.5244(6) 0.3819(4) 0.035(2) Uani 1 1 d . . .
H45A H 1.2666 0.5655 0.3910 0.041 Uiso 1 1 calc R . .
C46 C 1.1801(7) 0.5349(5) 0.3462(4) 0.033(2) Uani 1 1 d . . .
H46A H 1.1634 0.5831 0.3309 0.039 Uiso 1 1 calc R . .
C51 C 1.2357(6) 0.5743(6) 0.0695(3) 0.032(2) Uani 1 1 d . . .
C52 C 1.3046(7) 0.6082(6) 0.0801(4) 0.045(3) Uani 1 1 d . . .
H52A H 1.3002 0.6289 0.1133 0.054 Uiso 1 1 calc R . .
C53 C 1.3802(7) 0.6141(7) 0.0452(5) 0.053(3) Uani 1 1 d . . .
H53A H 1.4277 0.6377 0.0537 0.063 Uiso 1 1 calc R . .
C54 C 1.3837(8) 0.5841(7) -0.0022(4) 0.049(3) Uani 1 1 d . . .
C55 C 1.3178(9) 0.5518(7) -0.0150(4) 0.053(3) Uani 1 1 d . . .
H55A H 1.3234 0.5306 -0.0480 0.063 Uiso 1 1 calc R . .
C56 C 1.2405(7) 0.5489(6) 0.0200(4) 0.042(3) Uani 1 1 d . . .
H56A H 1.1912 0.5295 0.0099 0.051 Uiso 1 1 calc R . .
Cl1 Cl 0.5477(2) 0.7635(2) 0.00735(14) 0.0814(12) Uani 1 1 d . . .
Cl2 Cl 0.4951(2) 0.2730(2) 0.38441(14) 0.0695(10) Uani 1 1 d . . .
Cl3 Cl 1.3405(3) 0.4434(2) 0.44814(14) 0.0801(12) Uani 1 1 d . . .
Cl4 Cl 1.4795(2) 0.5848(2) -0.04542(13) 0.0762(11) Uani 1 1 d . . .
B1' B -0.0450(7) 0.9935(6) 0.2544(4) 0.030(3) Uani 1 1 d . . .
B2' B 0.0304(8) 0.9918(6) 0.3222(5) 0.032(3) Uani 1 1 d . . .
O1' O -0.0330(4) 1.0279(3) 0.2970(2) 0.0265(14) Uani 1 1 d . . .
N1' N -0.1015(5) 0.9402(5) 0.2582(3) 0.0292(19) Uani 1 1 d . . .
N2' N 0.0143(5) 0.9356(4) 0.3625(3) 0.0282(18) Uani 1 1 d . . .
N3' N 0.1215(5) 1.0023(4) 0.3078(3) 0.0237(17) Uani 1 1 d . . .
N4' N 0.0018(5) 1.0089(4) 0.2051(3) 0.0262(18) Uani 1 1 d . . .
C1' C -0.1325(7) 0.9195(6) 0.2133(4) 0.036(2) Uani 1 1 d . . .
C2' C -0.1979(7) 0.8755(6) 0.2304(4) 0.035(2) Uani 1 1 d . . .
H2'A H -0.2292 0.8531 0.2077 0.042 Uiso 1 1 calc R . .
C3' C -0.2120(7) 0.8681(6) 0.2827(4) 0.033(2) Uani 1 1 d . . .
H3'A H -0.2552 0.8414 0.3030 0.040 Uiso 1 1 calc R . .
C4' C -0.1505(6) 0.9077(6) 0.3028(4) 0.033(2) Uani 1 1 d . . .
C5' C -0.1339(6) 0.8982(5) 0.3550(3) 0.027(2) Uani 1 1 d . . .
C6' C -0.0614(6) 0.9062(6) 0.3801(3) 0.029(2) Uani 1 1 d . . .
C7' C -0.0494(7) 0.8698(5) 0.4302(4) 0.029(2) Uani 1 1 d . . .
H7'A H -0.0921 0.8453 0.4528 0.035 Uiso 1 1 calc R . .
C8' C 0.0352(8) 0.8768(6) 0.4395(4) 0.041(3) Uani 1 1 d . . .
H8'A H 0.0614 0.8572 0.4699 0.050 Uiso 1 1 calc R . .
C9' C 0.0766(8) 0.9169(5) 0.3980(4) 0.034(2) Uani 1 1 d . . .
C10' C 0.1548(8) 0.9399(6) 0.3882(4) 0.038(3) Uani 1 1 d . . .
C11' C 0.1821(6) 0.9846(6) 0.3439(3) 0.031(2) Uani 1 1 d . . .
C12' C 0.2551(7) 1.0205(6) 0.3280(4) 0.037(3) Uani 1 1 d . . .
H12B H 0.3068 1.0174 0.3453 0.045 Uiso 1 1 calc R . .
C13' C 0.2401(6) 1.0615(5) 0.2828(3) 0.029(2) Uani 1 1 d . . .
H13B H 0.2794 1.0931 0.2640 0.034 Uiso 1 1 calc R . .
C14' C 0.1581(7) 1.0500(6) 0.2681(3) 0.032(2) Uani 1 1 d . . .
C15' C 0.1305(7) 1.0765(5) 0.2188(4) 0.032(2) Uani 1 1 d . . .
C16' C 0.0687(6) 1.0524(5) 0.1894(3) 0.027(2) Uani 1 1 d . . .
C17' C 0.0737(7) 1.0664(6) 0.1341(4) 0.040(3) Uani 1 1 d . . .
H17C H 0.1108 1.0976 0.1129 0.048 Uiso 1 1 calc R . .
C18' C 0.0167(8) 1.0275(6) 0.1176(4) 0.044(3) Uani 1 1 d . . .
H18C H 0.0079 1.0256 0.0820 0.052 Uiso 1 1 calc R . .
C19' C -0.0294(6) 0.9894(6) 0.1603(4) 0.031(2) Uani 1 1 d . . .
C20' C -0.0960(8) 0.9444(6) 0.1641(4) 0.039(3) Uani 1 1 d . . .
C21' C -0.2083(7) 0.8633(5) 0.3897(4) 0.033(2) Uani 1 1 d . . .
C22' C -0.2857(7) 0.9054(7) 0.4053(4) 0.041(3) Uani 1 1 d . . .
H22B H -0.2938 0.9572 0.3960 0.049 Uiso 1 1 calc R . .
C23' C -0.3532(7) 0.8726(7) 0.4351(5) 0.051(3) Uani 1 1 d . . .
H23C H -0.4087 0.9016 0.4460 0.061 Uiso 1 1 calc R . .
C24' C -0.3407(7) 0.7992(7) 0.4487(4) 0.042(3) Uani 1 1 d . . .
C25' C -0.2612(7) 0.7554(6) 0.4337(4) 0.038(3) Uani 1 1 d . . .
H25B H -0.2526 0.7038 0.4434 0.046 Uiso 1 1 calc R . .
C26' C -0.1953(7) 0.7893(7) 0.4041(5) 0.053(3) Uani 1 1 d . . .
H26B H -0.1394 0.7607 0.3934 0.063 Uiso 1 1 calc R . .
C31' C 0.2195(7) 0.9265(6) 0.4295(4) 0.040(3) Uani 1 1 d . . .
C32' C 0.1880(7) 0.9490(6) 0.4810(4) 0.040(3) Uani 1 1 d . . .
H32B H 0.1281 0.9718 0.4892 0.048 Uiso 1 1 calc R . .
C33' C 0.2435(7) 0.9382(7) 0.5186(4) 0.051(3) Uani 1 1 d . . .
H33B H 0.2232 0.9522 0.5534 0.061 Uiso 1 1 calc R . .
C34' C 0.3300(9) 0.9061(7) 0.5047(5) 0.057(3) Uani 1 1 d . . .
C35' C 0.3615(7) 0.8871(6) 0.4542(4) 0.046(3) Uani 1 1 d . . .
H35B H 0.4220 0.8664 0.4453 0.055 Uiso 1 1 calc R . .
C36' C 0.3050(7) 0.8984(6) 0.4177(4) 0.043(3) Uani 1 1 d . . .
H36B H 0.3266 0.8860 0.3827 0.052 Uiso 1 1 calc R . .
C41' C 0.1876(6) 1.1310(6) 0.1900(3) 0.030(2) Uani 1 1 d . . .
C42' C 0.2659(7) 1.1122(7) 0.1635(4) 0.042(3) Uani 1 1 d . . .
H42B H 0.2877 1.0611 0.1597 0.050 Uiso 1 1 calc R . .
C43' C 0.3176(8) 1.1654(8) 0.1409(4) 0.054(3) Uani 1 1 d . . .
H43B H 0.3746 1.1516 0.1217 0.065 Uiso 1 1 calc R . .
C44' C 0.2841(8) 1.2388(7) 0.1470(4) 0.047(3) Uani 1 1 d . . .
C45' C 0.2032(7) 1.2582(6) 0.1724(5) 0.044(3) Uani 1 1 d . . .
H45B H 0.1803 1.3091 0.1762 0.053 Uiso 1 1 calc R . .
C46' C 0.1535(7) 1.2042(6) 0.1928(4) 0.039(3) Uani 1 1 d . . .
H46B H 0.0942 1.2176 0.2093 0.047 Uiso 1 1 calc R . .
C51' C -0.1258(7) 0.9210(6) 0.1176(4) 0.035(2) Uani 1 1 d . . .
C52' C -0.0676(8) 0.8873(6) 0.0798(4) 0.043(3) Uani 1 1 d . . .
H52B H -0.0059 0.8791 0.0839 0.051 Uiso 1 1 calc R . .
C53' C -0.0945(7) 0.8643(7) 0.0351(4) 0.043(3) Uani 1 1 d . . .
H53B H -0.0530 0.8414 0.0083 0.051 Uiso 1 1 calc R . .
C54' C -0.1839(9) 0.8762(7) 0.0319(4) 0.050(3) Uani 1 1 d . . .
C55' C -0.2457(7) 0.9097(7) 0.0674(4) 0.042(3) Uani 1 1 d . . .
H55B H -0.3074 0.9176 0.0632 0.050 Uiso 1 1 calc R . .
C56' C -0.2143(7) 0.9320(6) 0.1105(4) 0.037(3) Uani 1 1 d . . .
H56B H -0.2560 0.9563 0.1367 0.045 Uiso 1 1 calc R . .
Cl1' Cl -0.4239(2) 0.7591(2) 0.48629(13) 0.0674(10) Uani 1 1 d . . .
Cl2' Cl 0.4020(3) 0.8985(3) 0.55181(14) 0.0876(13) Uani 1 1 d . . .
Cl3' Cl 0.3517(2) 1.3044(2) 0.12139(14) 0.0681(10) Uani 1 1 d . . .
Cl4' Cl -0.2221(2) 0.8482(2) -0.02365(11) 0.0661(10) Uani 1 1 d . . .
B3 B 0.9801(10) 0.2080(8) 0.4019(5) 0.047(3) Uani 1 1 d . . .
Br1 Br 0.85193(9) 0.21852(8) 0.41446(6) 0.0685(4) Uani 1 1 d . . .
Br2 Br 1.02484(11) 0.23453(9) 0.32761(5) 0.0700(4) Uani 1 1 d . . .
Br3 Br 1.02948(10) 0.10084(7) 0.41933(5) 0.0629(4) Uani 1 1 d . . .
Br4 Br 1.02734(10) 0.27112(7) 0.44917(5) 0.0592(4) Uani 1 1 d . . .
B4 B 0.9980(9) 0.3697(7) 0.1070(5) 0.041(3) Uani 1 1 d . . .
Br5 Br 1.11615(11) 0.39688(9) 0.07642(5) 0.0710(4) Uani 1 1 d . . .
Br6 Br 0.90255(11) 0.44297(8) 0.08067(6) 0.0782(5) Uani 1 1 d . . .
Br7 Br 0.98907(9) 0.26932(7) 0.08560(5) 0.0567(4) Uani 1 1 d . . .
Br8 Br 0.98512(9) 0.37208(7) 0.18455(4) 0.0559(4) Uani 1 1 d . . .
B5 B 0.0939(8) 0.7554(7) 0.2409(4) 0.039(3) Uani 1 1 d . . .
Br9 Br 0.02150(8) 0.71904(8) 0.30685(5) 0.0568(4) Uani 1 1 d . . .
Br10 Br 0.02502(9) 0.75564(7) 0.18057(5) 0.0537(3) Uani 1 1 d . . .
Br11 Br 0.12514(9) 0.85247(7) 0.24933(5) 0.0541(3) Uani 1 1 d . . .
Br12 Br 0.20613(8) 0.68318(6) 0.22819(5) 0.0480(3) Uani 1 1 d . . .
B6 B 0.4868(11) 0.9064(12) 0.2473(6) 0.076(5) Uani 1 1 d . . .
Br13 Br 0.47252(12) 1.01577(10) 0.22513(9) 0.0997(6) Uani 1 1 d . . .
Br14 Br 0.52359(12) 0.89358(12) 0.31905(6) 0.0936(6) Uani 1 1 d . . .
Br15 Br 0.37137(9) 0.87001(9) 0.24844(6) 0.0736(4) Uani 1 1 d . . .
Br16 Br 0.57933(10) 0.85395(10) 0.19802(6) 0.0771(5) Uani 1 1 d . . .
C1S C 0.3309(11) 0.1848(9) 0.3444(6) 0.071(4) Uani 1 1 d . . .
C2S C 0.4066(9) 0.1356(8) 0.3416(6) 0.067(4) Uani 1 1 d . . .
H2SA H 0.4486 0.1347 0.3107 0.081 Uiso 1 1 calc R . .
C3S C 0.4218(11) 0.0872(8) 0.3836(7) 0.074(4) Uani 1 1 d . . .
H3SA H 0.4754 0.0531 0.3821 0.089 Uiso 1 1 calc R . .
C4S C 0.3633(15) 0.0871(11) 0.4260(7) 0.098(6) Uani 1 1 d . . .
H4SA H 0.3766 0.0539 0.4549 0.118 Uiso 1 1 calc R . .
C5S C 0.2825(14) 0.1340(11) 0.4300(7) 0.098(6) Uani 1 1 d . . .
H5SA H 0.2403 0.1329 0.4607 0.117 Uiso 1 1 calc R . .
C6S C 0.2660(13) 0.1833(9) 0.3864(7) 0.088(5) Uani 1 1 d . . .
H6SA H 0.2107 0.2148 0.3863 0.105 Uiso 1 1 calc R . .
C7S C 0.3132(14) 0.2399(9) 0.2975(6) 0.098(6) Uani 1 1 d . . .
H7SA H 0.2572 0.2728 0.3064 0.147 Uiso 1 1 calc R . .
H7SB H 0.3084 0.2123 0.2669 0.147 Uiso 1 1 calc R . .
H7SC H 0.3626 0.2695 0.2892 0.147 Uiso 1 1 calc R . .
C8S C 0.3191(12) 0.6849(9) 0.4577(5) 0.076(4) Uani 1 1 d . . .
C9S C 0.2280(10) 0.6939(8) 0.4540(6) 0.074(4) Uani 1 1 d . . .
H9SA H 0.1871 0.6843 0.4841 0.089 Uiso 1 1 calc R . .
C10S C 0.1959(13) 0.7169(9) 0.4064(7) 0.088(5) Uani 1 1 d . . .
H10A H 0.1340 0.7213 0.4031 0.105 Uiso 1 1 calc R . .
C11S C 0.2538(17) 0.7318(9) 0.3669(7) 0.098(7) Uani 1 1 d . . .
H11A H 0.2322 0.7485 0.3346 0.117 Uiso 1 1 calc R . .
C12S C 0.3455(15) 0.7251(9) 0.3684(6) 0.085(5) Uani 1 1 d . . .
H12C H 0.3854 0.7389 0.3388 0.102 Uiso 1 1 calc R . .
C13S C 0.3760(11) 0.6965(9) 0.4163(6) 0.080(5) Uani 1 1 d . . .
H13C H 0.4384 0.6856 0.4184 0.096 Uiso 1 1 calc R . .
C14S C 0.3435(15) 0.6592(13) 0.5122(7) 0.141(9) Uani 1 1 d . . .
H14A H 0.4085 0.6535 0.5115 0.211 Uiso 1 1 calc R . .
H14B H 0.3221 0.6114 0.5228 0.211 Uiso 1 1 calc R . .
H14C H 0.3155 0.6961 0.5373 0.211 Uiso 1 1 calc R . .
C22S C 0.2196(12) 0.8781(12) 0.0700(6) 0.087(5) Uani 1 1 d . . .
C23S C 0.2022(17) 0.8115(12) 0.0648(12) 0.129(10) Uani 1 1 d . . .
H23D H 0.2132 0.7763 0.0931 0.155 Uiso 1 1 calc R . .
C24S C 0.172(2) 0.7870(17) 0.0254(15) 0.175(15) Uani 1 1 d . . .
H24A H 0.1661 0.7363 0.0219 0.210 Uiso 1 1 calc R . .
C25S C 0.1453(19) 0.851(2) -0.0145(9) 0.156(12) Uani 1 1 d . . .
H25C H 0.1181 0.8410 -0.0440 0.187 Uiso 1 1 calc R . .
C26S C 0.1610(12) 0.9191(12) -0.0078(7) 0.096(6) Uani 1 1 d . . .
H26C H 0.1455 0.9587 -0.0324 0.115 Uiso 1 1 calc R . .
C27S C 0.1996(12) 0.9318(8) 0.0351(6) 0.084(5) Uani 1 1 d . . .
H27A H 0.2122 0.9804 0.0395 0.101 Uiso 1 1 calc R . .
C28S C 0.2634(15) 0.8949(15) 0.1161(9) 0.152(9) Uani 1 1 d . . .
H28A H 0.2768 0.8491 0.1376 0.228 Uiso 1 1 calc R . .
H28B H 0.2228 0.9312 0.1372 0.228 Uiso 1 1 calc R . .
H28C H 0.3189 0.9154 0.1033 0.228 Uiso 1 1 calc R . .
C43S C 0.4574(10) 0.5947(11) 0.1929(8) 0.085(5) Uani 1 1 d . . .
C44S C 0.4828(8) 0.5387(9) 0.1631(6) 0.066(4) Uani 1 1 d . . .
H44A H 0.5041 0.5466 0.1270 0.079 Uiso 1 1 calc R . .
C45S C 0.4781(9) 0.4675(8) 0.1853(7) 0.066(4) Uani 1 1 d . . .
H45C H 0.4955 0.4266 0.1636 0.079 Uiso 1 1 calc R . .
C46S C 0.4503(11) 0.4546(11) 0.2353(8) 0.092(6) Uani 1 1 d . . .
H46C H 0.4484 0.4055 0.2504 0.111 Uiso 1 1 calc R . .
C47S C 0.4240(11) 0.5166(14) 0.2650(6) 0.103(7) Uani 1 1 d . . .
H47A H 0.4045 0.5097 0.3014 0.123 Uiso 1 1 calc R . .
C48S C 0.4254(10) 0.5868(11) 0.2431(7) 0.086(5) Uani 1 1 d . . .
H48A H 0.4040 0.6289 0.2632 0.103 Uiso 1 1 calc R . .
C49S C 0.4642(11) 0.6757(11) 0.1711(8) 0.108(6) Uani 1 1 d . . .
H49A H 0.4863 0.6759 0.1336 0.162 Uiso 1 1 calc R . .
H49B H 0.5055 0.6972 0.1897 0.162 Uiso 1 1 calc R . .
H49C H 0.4050 0.7053 0.1763 0.162 Uiso 1 1 calc R . .

loop_
_atom_site_aniso_label
_atom_site_aniso_U_11
_atom_site_aniso_U_22
_atom_site_aniso_U_33
_atom_site_aniso_U_23
_atom_site_aniso_U_13
_atom_site_aniso_U_12
B1 0.009(6) 0.050(8) 0.051(8) 0.018(6) -0.010(5) -0.004(5)
B2 0.037(7) 0.045(7) 0.019(6) 0.005(5) 0.008(5) -0.006(6)
O1 0.031(4) 0.047(4) 0.022(3) 0.005(3) 0.005(3) -0.003(3)
N1 0.022(4) 0.041(5) 0.023(4) 0.002(3) -0.005(3) -0.008(3)
N2 0.016(4) 0.046(5) 0.024(4) 0.010(4) 0.003(3) -0.002(4)
N3 0.030(5) 0.042(5) 0.020(4) 0.009(4) -0.003(3) -0.002(4)
N4 0.033(5) 0.050(5) 0.021(4) 0.011(4) -0.005(4) -0.002(4)
C1 0.038(6) 0.036(6) 0.029(5) 0.006(4) -0.006(5) -0.002(5)
C2 0.055(8) 0.046(7) 0.023(5) 0.014(5) -0.017(5) -0.002(5)
C3 0.023(6) 0.044(6) 0.021(5) 0.005(4) -0.011(4) -0.008(4)
C4 0.025(6) 0.047(6) 0.013(4) 0.008(4) -0.001(4) 0.001(4)
C5 0.030(6) 0.031(6) 0.033(5) -0.001(4) -0.010(4) -0.004(4)
C6 0.020(5) 0.056(7) 0.029(5) 0.016(5) -0.009(4) -0.003(5)
C7 0.026(6) 0.049(7) 0.032(6) 0.017(5) -0.011(4) -0.004(5)
C8 0.024(6) 0.050(7) 0.043(6) 0.006(5) 0.001(5) 0.004(5)
C9 0.025(6) 0.041(6) 0.025(5) -0.001(4) 0.001(4) 0.004(4)
C10 0.042(7) 0.034(6) 0.029(5) 0.004(4) 0.000(5) -0.006(5)
C11 0.019(5) 0.047(6) 0.024(5) 0.016(4) -0.002(4) 0.012(4)
C12 0.023(6) 0.048(7) 0.035(6) 0.018(5) -0.005(4) -0.005(5)
C13 0.021(6) 0.060(7) 0.036(6) 0.015(5) -0.003(4) -0.001(5)
C14 0.028(6) 0.051(6) 0.015(5) 0.000(4) -0.009(4) -0.006(5)
C15 0.025(5) 0.034(6) 0.021(5) 0.004(4) -0.001(4) -0.001(4)
C16 0.033(6) 0.046(6) 0.016(5) 0.006(4) -0.005(4) -0.002(5)
C17 0.031(6) 0.058(7) 0.025(5) 0.013(5) -0.009(4) -0.010(5)
C18 0.023(6) 0.054(7) 0.033(6) 0.024(5) 0.002(4) 0.003(5)
C19 0.020(5) 0.059(7) 0.020(5) 0.007(4) -0.003(4) -0.011(5)
C20 0.027(6) 0.043(6) 0.022(5) -0.003(4) -0.006(4) 0.009(4)
C21 0.024(5) 0.032(5) 0.031(5) 0.008(4) -0.018(4) 0.008(4)
C22 0.045(7) 0.060(8) 0.030(6) 0.004(5) -0.017(5) 0.009(6)
C23 0.044(7) 0.077(9) 0.031(6) 0.000(6) -0.011(5) -0.004(7)
C24 0.026(6) 0.051(7) 0.042(6) 0.021(5) -0.012(5) 0.002(5)
C25 0.039(7) 0.064(8) 0.047(7) 0.009(6) -0.025(5) 0.003(6)
C26 0.034(6) 0.062(8) 0.041(6) 0.004(6) -0.001(5) -0.006(6)
C31 0.022(6) 0.058(7) 0.026(5) 0.012(5) -0.001(4) -0.014(5)
C32 0.028(6) 0.056(7) 0.039(6) 0.024(5) 0.007(5) 0.004(5)
C33 0.040(7) 0.051(7) 0.041(6) 0.009(5) 0.002(5) 0.001(5)
C34 0.029(6) 0.052(7) 0.035(6) 0.018(5) -0.007(4) -0.017(5)
C35 0.024(6) 0.051(7) 0.063(8) 0.023(6) -0.007(5) -0.005(5)
C36 0.043(7) 0.048(7) 0.050(7) 0.010(6) 0.009(5) 0.003(6)
C41 0.026(5) 0.050(7) 0.012(4) 0.007(4) -0.011(4) -0.013(5)
C42 0.042(7) 0.046(7) 0.045(7) 0.000(5) -0.019(5) -0.010(5)
C43 0.050(8) 0.070(9) 0.033(6) 0.015(6) -0.019(5) 0.006(6)
C44 0.026(6) 0.071(8) 0.030(6) 0.010(5) -0.021(5) -0.002(5)
C45 0.032(6) 0.048(7) 0.030(5) -0.017(5) -0.012(4) -0.009(5)
C46 0.046(6) 0.029(6) 0.026(5) -0.002(4) -0.011(5) -0.010(5)
C51 0.025(5) 0.057(7) 0.015(5) 0.018(4) -0.014(4) -0.005(5)
C52 0.035(7) 0.062(8) 0.042(6) -0.011(6) -0.011(5) -0.007(5)
C53 0.022(6) 0.081(9) 0.054(8) 0.019(7) -0.002(5) -0.015(6)
C54 0.042(7) 0.069(8) 0.031(6) -0.002(6) 0.020(5) -0.017(6)
C55 0.066(9) 0.059(8) 0.029(6) -0.005(5) 0.017(6) -0.017(7)
C56 0.028(6) 0.066(8) 0.033(6) 0.001(5) -0.002(5) -0.013(5)
Cl1 0.054(2) 0.116(3) 0.068(2) 0.015(2) -0.0340(18) 0.021(2)
Cl2 0.059(2) 0.086(3) 0.064(2) 0.0224(18) -0.0010(16) -0.0346(19)
Cl3 0.075(2) 0.115(3) 0.052(2) -0.0041(19) -0.0468(19) 0.016(2)
Cl4 0.047(2) 0.119(3) 0.053(2) 0.0057(19) 0.0204(16) -0.0110(19)
B1' 0.017(6) 0.038(7) 0.029(6) 0.010(5) -0.004(5) 0.004(5)
B2' 0.038(7) 0.022(6) 0.039(7) -0.014(5) -0.020(6) 0.012(5)
O1' 0.030(4) 0.031(4) 0.020(3) 0.001(3) -0.010(3) -0.005(3)
N1' 0.024(4) 0.045(5) 0.020(4) 0.001(4) -0.012(3) -0.002(4)
N2' 0.035(5) 0.039(5) 0.014(4) 0.003(3) -0.007(3) -0.014(4)
N3' 0.032(5) 0.022(4) 0.014(4) 0.003(3) -0.001(3) 0.001(3)
N4' 0.024(4) 0.031(4) 0.023(4) -0.001(3) -0.006(3) -0.002(3)
C1' 0.041(6) 0.045(6) 0.023(5) 0.004(5) -0.010(5) -0.004(5)
C2' 0.036(6) 0.043(6) 0.026(5) -0.002(4) 0.005(4) -0.008(5)
C3' 0.027(6) 0.040(6) 0.031(6) -0.001(4) 0.010(4) -0.014(5)
C4' 0.016(5) 0.051(7) 0.030(5) 0.010(5) 0.001(4) -0.005(4)
C5' 0.028(5) 0.038(6) 0.015(4) 0.006(4) -0.001(4) -0.006(4)
C6' 0.026(5) 0.047(6) 0.014(4) -0.005(4) -0.004(4) -0.004(4)
C7' 0.034(6) 0.029(5) 0.023(5) 0.010(4) -0.001(4) -0.004(4)
C8' 0.056(8) 0.046(7) 0.022(5) -0.004(5) -0.005(5) -0.004(5)
C9' 0.051(7) 0.031(6) 0.020(5) -0.005(4) -0.008(5) -0.006(5)
C10' 0.054(8) 0.042(6) 0.020(5) 0.007(4) -0.019(5) -0.004(5)
C11' 0.029(6) 0.053(7) 0.013(4) -0.001(4) -0.003(4) -0.008(5)
C12' 0.035(6) 0.056(7) 0.015(5) 0.009(4) 0.002(4) 0.002(5)
C13' 0.027(5) 0.041(6) 0.021(5) -0.002(4) -0.013(4) -0.007(4)
C14' 0.034(6) 0.044(6) 0.016(5) 0.003(4) 0.000(4) -0.002(5)
C15' 0.032(6) 0.033(6) 0.029(5) 0.010(4) -0.010(4) 0.004(4)
C16' 0.027(5) 0.037(6) 0.018(5) 0.001(4) -0.006(4) -0.008(4)
C17' 0.036(6) 0.068(8) 0.017(5) 0.002(5) -0.001(4) -0.016(6)
C18' 0.049(7) 0.059(8) 0.022(5) 0.007(5) -0.006(5) -0.008(6)
C19' 0.025(6) 0.046(6) 0.022(5) 0.002(4) -0.008(4) 0.005(5)
C20' 0.051(7) 0.036(6) 0.025(5) 0.006(4) -0.007(5) 0.009(5)
C21' 0.047(7) 0.033(6) 0.023(5) 0.002(4) -0.021(5) -0.007(5)
C22' 0.020(6) 0.060(7) 0.038(6) 0.012(5) -0.006(5) 0.007(5)
C23' 0.026(6) 0.066(9) 0.055(7) -0.001(6) -0.008(5) 0.010(6)
C24' 0.035(6) 0.070(8) 0.023(5) -0.005(5) -0.013(5) -0.010(6)
C25' 0.033(6) 0.050(7) 0.027(5) 0.006(5) 0.006(4) -0.007(5)
C26' 0.023(6) 0.070(9) 0.061(8) 0.008(6) 0.000(5) 0.001(5)
C31' 0.040(7) 0.045(7) 0.040(6) 0.013(5) -0.021(5) -0.019(5)
C32' 0.039(6) 0.062(7) 0.018(5) 0.001(5) -0.008(4) 0.000(5)
C33' 0.037(7) 0.084(9) 0.026(6) 0.004(6) -0.014(5) 0.017(6)
C34' 0.066(9) 0.065(8) 0.045(7) 0.004(6) -0.040(7) -0.003(7)
C35' 0.027(6) 0.065(8) 0.045(7) 0.007(6) -0.021(5) 0.010(5)
C36' 0.031(7) 0.057(7) 0.038(6) -0.006(5) -0.009(5) 0.010(5)
C41' 0.025(6) 0.052(7) 0.014(4) 0.008(4) -0.007(4) -0.008(5)
C42' 0.044(7) 0.053(7) 0.033(6) 0.000(5) -0.007(5) -0.020(6)
C43' 0.038(7) 0.084(10) 0.035(6) 0.018(6) -0.001(5) -0.009(7)
C44' 0.041(7) 0.070(9) 0.030(6) 0.016(6) -0.018(5) -0.010(6)
C45' 0.041(7) 0.034(6) 0.057(7) 0.023(5) -0.012(6) -0.006(5)
C46' 0.026(6) 0.059(7) 0.026(5) 0.019(5) 0.008(4) -0.005(5)
C51' 0.045(7) 0.041(6) 0.022(5) 0.004(4) -0.007(5) -0.019(5)
C52' 0.042(7) 0.048(7) 0.032(6) 0.005(5) -0.011(5) 0.019(5)
C53' 0.034(7) 0.071(8) 0.024(5) 0.001(5) -0.002(5) -0.012(6)
C54' 0.071(9) 0.063(8) 0.023(6) 0.016(5) -0.026(6) -0.028(7)
C55' 0.036(6) 0.075(8) 0.013(5) 0.008(5) -0.009(4) -0.005(6)
C56' 0.030(6) 0.046(7) 0.030(6) 0.006(5) 0.012(4) -0.005(5)
Cl1' 0.050(2) 0.085(2) 0.060(2) 0.0180(17) 0.0211(15) -0.0214(17)
Cl2' 0.073(3) 0.136(4) 0.054(2) -0.009(2) -0.0490(19) 0.024(2)
Cl3' 0.054(2) 0.085(3) 0.065(2) 0.0294(18) -0.0049(16) -0.0318(18)
Cl4' 0.078(2) 0.104(3) 0.0278(15) -0.0026(15) -0.0146(15) -0.043(2)
B3 0.058(9) 0.061(9) 0.025(6) -0.003(6) -0.020(6) -0.002(7)
Br1 0.0540(9) 0.0770(10) 0.0664(9) 0.0119(7) -0.0007(7) 0.0041(7)
Br2 0.0938(11) 0.0869(10) 0.0244(6) 0.0100(6) 0.0029(6) -0.0119(8)
Br3 0.0918(11) 0.0473(7) 0.0410(7) -0.0016(5) -0.0072(6) 0.0186(7)
Br4 0.0843(10) 0.0575(8) 0.0348(6) 0.0004(5) -0.0058(6) -0.0090(7)
B4 0.059(9) 0.039(7) 0.029(6) 0.016(5) -0.021(6) -0.021(6)
Br5 0.0757(10) 0.0838(10) 0.0538(8) 0.0051(7) 0.0006(7) -0.0250(8)
Br6 0.0954(12) 0.0707(10) 0.0676(9) -0.0142(7) -0.0445(8) 0.0290(8)
Br7 0.0755(9) 0.0484(7) 0.0466(7) -0.0078(6) -0.0105(6) -0.0046(6)
Br8 0.0617(8) 0.0706(9) 0.0311(6) -0.0073(6) -0.0086(5) 0.0103(6)
B5 0.031(7) 0.062(9) 0.024(6) -0.008(6) -0.010(5) 0.002(6)
Br9 0.0419(7) 0.0879(10) 0.0369(6) 0.0043(6) 0.0011(5) -0.0060(6)
Br10 0.0681(9) 0.0551(8) 0.0422(7) 0.0047(5) -0.0263(6) -0.0084(6)
Br11 0.0524(8) 0.0450(7) 0.0668(8) -0.0114(6) -0.0183(6) 0.0013(6)
Br12 0.0437(7) 0.0468(7) 0.0486(7) -0.0038(5) 0.0001(5) 0.0054(5)
B6 0.051(10) 0.133(16) 0.037(8) -0.017(9) 0.007(7) 0.005(10)
Br13 0.0647(11) 0.0828(12) 0.1458(18) -0.0063(11) 0.0035(11) -0.0060(9)
Br14 0.0724(11) 0.1562(17) 0.0560(9) -0.0271(10) -0.0095(8) -0.0165(11)
Br15 0.0435(8) 0.0992(12) 0.0806(10) -0.0155(8) -0.0051(7) -0.0153(7)
Br16 0.0506(9) 0.1120(13) 0.0636(9) -0.0237(8) 0.0008(7) 0.0089(8)
C1S 0.077(11) 0.082(11) 0.068(10) -0.003(8) -0.024(8) -0.049(9)
C2S 0.044(8) 0.073(10) 0.091(11) -0.008(8) -0.018(7) -0.015(7)
C3S 0.075(11) 0.057(9) 0.099(13) -0.010(9) -0.028(10) -0.016(8)
C4S 0.115(17) 0.124(16) 0.073(12) -0.025(11) -0.056(12) -0.022(13)
C5S 0.110(16) 0.119(16) 0.067(11) -0.034(11) 0.009(10) -0.031(13)
C6S 0.106(14) 0.076(11) 0.082(12) -0.039(10) -0.014(11) 0.005(9)
C7S 0.142(17) 0.084(12) 0.069(10) 0.006(9) -0.041(11) 0.005(11)
C8S 0.093(13) 0.102(12) 0.036(8) -0.010(7) -0.032(8) 0.002(9)
C9S 0.068(11) 0.070(10) 0.082(11) -0.022(8) -0.003(8) 0.000(8)
C10S 0.088(13) 0.092(13) 0.082(12) -0.016(10) -0.035(11) 0.021(10)
C11S 0.16(2) 0.069(11) 0.070(12) -0.014(9) -0.071(14) 0.014(12)
C12S 0.138(17) 0.078(11) 0.041(8) -0.011(7) -0.015(9) -0.015(11)
C13S 0.073(11) 0.092(12) 0.069(10) -0.024(9) -0.018(9) 0.030(9)
C14S 0.16(2) 0.19(2) 0.058(11) -0.004(13) -0.043(12) 0.049(17)
C22S 0.096(13) 0.115(15) 0.044(8) -0.005(9) 0.000(8) -0.008(11)
C23S 0.13(2) 0.052(13) 0.19(3) 0.029(14) 0.029(18) -0.019(12)
C24S 0.17(3) 0.14(3) 0.22(4) -0.03(2) 0.06(3) -0.10(2)
C25S 0.18(3) 0.23(3) 0.088(16) -0.051(19) -0.002(16) -0.12(3)
C26S 0.078(12) 0.138(18) 0.074(12) 0.041(11) -0.026(9) -0.031(11)
C27S 0.130(15) 0.048(9) 0.069(10) 0.000(8) -0.005(10) 0.001(9)
C28S 0.107(18) 0.22(3) 0.124(19) -0.032(18) -0.008(15) 0.011(17)
C43S 0.038(9) 0.120(15) 0.101(14) -0.002(12) -0.028(9) -0.005(9)
C44S 0.027(7) 0.096(12) 0.073(9) -0.014(9) -0.018(6) 0.010(7)
C45S 0.041(8) 0.070(10) 0.090(12) -0.011(8) -0.034(8) 0.010(7)
C46S 0.053(10) 0.123(16) 0.100(14) 0.039(13) -0.027(10) -0.012(10)
C47S 0.071(12) 0.17(2) 0.049(9) 0.002(12) -0.011(8) 0.029(13)
C48S 0.060(10) 0.121(15) 0.071(11) -0.026(10) -0.029(9) 0.031(10)
C49S 0.052(11) 0.123(16) 0.142(18) -0.010(13) 0.020(10) -0.025(10)

loop_
_atom_type_symbol
_atom_type_description
_atom_type_scat_dispersion_real
_atom_type_scat_dispersion_imag
_atom_type_scat_source
C C 0.0033 0.0016 'International Tables Vol C Tables 4.2.6.8 and 6.1.1.4'
H H 0.0000 0.0000 'International Tables Vol C Tables 4.2.6.8 and 6.1.1.4'
B B 0.0013 0.0007 'International Tables Vol C Tables 4.2.6.8 and 6.1.1.4'
N N 0.0061 0.0033 'International Tables Vol C Tables 4.2.6.8 and 6.1.1.4'
Cl Cl 0.1484 0.1585 'International Tables Vol C Tables 4.2.6.8 and 6.1.1.4'
Br Br -0.2901 2.4595 'International Tables Vol C Tables 4.2.6.8 and 6.1.1.4'
O O 0.0106 0.0060 'International Tables Vol C Tables 4.2.6.8 and 6.1.1.4'

loop_
_geom_angle_atom_site_label_1
_geom_angle_atom_site_label_2
_geom_angle_atom_site_label_3
_geom_angle
_geom_angle_site_symmetry_1
_geom_angle_site_symmetry_3
_geom_angle_publ_flag
O1 B1 N4 122.2(10) . . ?
O1 B1 N1 122.7(9) . . ?
N4 B1 N1 114.8(10) . . ?
O1 B2 N2 123.0(9) . . ?
O1 B2 N3 118.7(10) . . ?
N2 B2 N3 118.1(10) . . ?
B1 O1 B2 111.5(9) . . ?
C1 N1 C4 109.6(7) . . ?
C1 N1 B1 118.6(8) . . ?
C4 N1 B1 128.8(8) . . ?
C9 N2 B2 120.5(8) . . ?
C9 N2 C6 109.3(8) . . ?
B2 N2 C6 129.8(8) . . ?
C14 N3 C11 108.2(7) . . ?
C14 N3 B2 131.7(9) . . ?
C11 N3 B2 118.2(8) . . ?
C19 N4 C16 109.4(8) . . ?
C19 N4 B1 120.0(8) . . ?
C16 N4 B1 130.2(9) . . ?
N1 C1 C20 121.8(8) . . ?
N1 C1 C2 105.4(9) . . ?
C20 C1 C2 132.7(10) . . ?
C3 C2 C1 110.0(10) . . ?
C3 C2 H2A 125.0 . . ?
C1 C2 H2A 125.0 . . ?
C2 C3 C4 108.8(9) . . ?
C2 C3 H3A 125.6 . . ?
C4 C3 H3A 125.6 . . ?
C5 C4 N1 129.0(8) . . ?
C5 C4 C3 124.3(9) . . ?
N1 C4 C3 105.9(8) . . ?
C4 C5 C6 133.4(9) . . ?
C4 C5 C21 115.6(8) . . ?
C6 C5 C21 110.2(8) . . ?
C7 C6 N2 105.4(8) . . ?
C7 C6 C5 122.9(9) . . ?
N2 C6 C5 131.4(9) . . ?
C8 C7 C6 109.9(9) . . ?
C8 C7 H7A 125.0 . . ?
C6 C7 H7A 125.0 . . ?
C7 C8 C9 107.0(10) . . ?
C7 C8 H8A 126.5 . . ?
C9 C8 H8A 126.5 . . ?
N2 C9 C8 108.2(8) . . ?
N2 C9 C10 121.0(9) . . ?
C8 C9 C10 130.8(10) . . ?
C11 C10 C9 119.3(9) . . ?
C11 C10 C31 121.6(9) . . ?
C9 C10 C31 119.0(9) . . ?
C10 C11 N3 120.3(8) . . ?
C10 C11 C12 132.9(9) . . ?
N3 C11 C12 106.4(8) . . ?
C13 C12 C11 108.5(9) . . ?
C13 C12 H12A 125.7 . . ?
C11 C12 H12A 125.7 . . ?
C12 C13 C14 109.5(9) . . ?
C12 C13 H13A 125.2 . . ?
C14 C13 H13A 125.2 . . ?
N3 C14 C13 106.8(8) . . ?
N3 C14 C15 127.2(8) . . ?
C13 C14 C15 125.4(9) . . ?
C16 C15 C14 133.4(9) . . ?
C16 C15 C41 110.1(8) . . ?
C14 C15 C41 115.8(7) . . ?
C17 C16 C15 121.9(8) . . ?
C17 C16 N4 106.7(8) . . ?
C15 C16 N4 131.2(9) . . ?
C16 C17 C18 109.6(9) . . ?
C16 C17 H17A 125.2 . . ?
C18 C17 H17A 125.2 . . ?
C17 C18 C19 107.0(9) . . ?
C17 C18 H18A 126.5 . . ?
C19 C18 H18A 126.5 . . ?
N4 C19 C20 120.4(8) . . ?
N4 C19 C18 107.2(8) . . ?
C20 C19 C18 132.3(9) . . ?
C1 C20 C19 119.2(9) . . ?
C1 C20 C51 123.4(8) . . ?
C19 C20 C51 117.5(8) . . ?
C22 C21 C26 116.8(9) . . ?
C22 C21 C5 123.4(9) . . ?
C26 C21 C5 119.7(9) . . ?
C23 C22 C21 123.3(11) . . ?
C23 C22 H22A 118.3 . . ?
C21 C22 H22A 118.3 . . ?
C24 C23 C22 117.7(11) . . ?
C24 C23 H23A 121.2 . . ?
C22 C23 H23A 121.2 . . ?
C23 C24 C25 123.3(10) . . ?
C23 C24 Cl1 119.2(10) . . ?
C25 C24 Cl1 117.5(9) . . ?
C24 C25 C26 118.3(11) . . ?
C24 C25 H25A 120.9 . . ?
C26 C25 H25A 120.9 . . ?
C21 C26 C25 120.4(11) . . ?
C21 C26 H26A 119.8 . . ?
C25 C26 H26A 119.8 . . ?
C36 C31 C32 118.2(10) . . ?
C36 C31 C10 120.8(10) . . ?
C32 C31 C10 121.0(10) . . ?
C33 C32 C31 117.2(10) . . ?
C33 C32 H32A 121.4 . . ?
C31 C32 H32A 121.4 . . ?
C34 C33 C32 122.4(11) . . ?
C34 C33 H33A 118.8 . . ?
C32 C33 H33A 118.8 . . ?
C33 C34 C35 120.4(10) . . ?
C33 C34 Cl2 120.5(9) . . ?
C35 C34 Cl2 119.0(9) . . ?
C36 C35 C34 116.2(11) . . ?
C36 C35 H35A 121.9 . . ?
C34 C35 H35A 121.9 . . ?
C35 C36 C31 125.3(11) . . ?
C35 C36 H36A 117.4 . . ?
C31 C36 H36A 117.4 . . ?
C46 C41 C42 121.8(9) . . ?
C46 C41 C15 116.9(9) . . ?
C42 C41 C15 121.3(9) . . ?
C41 C42 C43 119.1(10) . . ?
C41 C42 H42A 120.5 . . ?
C43 C42 H42A 120.5 . . ?
C44 C43 C42 118.4(10) . . ?
C44 C43 H43A 120.8 . . ?
C42 C43 H43A 120.8 . . ?
C45 C44 C43 120.8(9) . . ?
C45 C44 Cl3 120.2(9) . . ?
C43 C44 Cl3 119.0(9) . . ?
C44 C45 C46 120.4(10) . . ?
C44 C45 H45A 119.8 . . ?
C46 C45 H45A 119.8 . . ?
C41 C46 C45 119.5(9) . . ?
C41 C46 H46A 120.2 . . ?
C45 C46 H46A 120.2 . . ?
C52 C51 C56 117.6(10) . . ?
C52 C51 C20 120.2(9) . . ?
C56 C51 C20 121.9(9) . . ?
C51 C52 C53 123.2(11) . . ?
C51 C52 H52A 118.4 . . ?
C53 C52 H52A 118.4 . . ?
C54 C53 C52 116.6(11) . . ?
C54 C53 H53A 121.7 . . ?
C52 C53 H53A 121.7 . . ?
C55 C54 C53 122.6(10) . . ?
C55 C54 Cl4 119.0(9) . . ?
C53 C54 Cl4 118.3(9) . . ?
C54 C55 C56 120.0(11) . . ?
C54 C55 H55A 120.0 . . ?
C56 C55 H55A 120.0 . . ?
C51 C56 C55 119.7(10) . . ?
C51 C56 H56A 120.1 . . ?
C55 C56 H56A 120.1 . . ?
O1' B1' N1' 121.1(9) . . ?
O1' B1' N4' 121.2(10) . . ?
N1' B1' N4' 117.6(10) . . ?
O1' B2' N3' 121.6(10) . . ?
O1' B2' N2' 122.6(10) . . ?
N3' B2' N2' 115.7(8) . . ?
B2' O1' B1' 112.7(8) . . ?
B1' N1' C1' 120.6(8) . . ?
B1' N1' C4' 130.7(9) . . ?
C1' N1' C4' 107.9(8) . . ?
C6' N2' C9' 110.0(8) . . ?
C6' N2' B2' 130.0(8) . . ?
C9' N2' B2' 118.4(8) . . ?
C11' N3' C14' 107.9(8) . . ?
C11' N3' B2' 120.1(8) . . ?
C14' N3' B2' 128.7(8) . . ?
C16' N4' C19' 108.1(7) . . ?
C16' N4' B1' 131.8(8) . . ?
C19' N4' B1' 119.1(9) . . ?
C2' C1' C20' 133.5(10) . . ?
C2' C1' N1' 106.8(8) . . ?
C20' C1' N1' 119.7(10) . . ?
C3' C2' C1' 111.8(10) . . ?
C3' C2' H2'A 124.1 . . ?
C1' C2' H2'A 124.1 . . ?
C2' C3' C4' 107.8(9) . . ?
C2' C3' H3'A 126.1 . . ?
C4' C3' H3'A 126.1 . . ?
C5' C4' N1' 130.4(9) . . ?
C5' C4' C3' 122.3(9) . . ?
N1' C4' C3' 105.8(8) . . ?
C6' C5' C4' 133.7(9) . . ?
C6' C5' C21' 114.5(7) . . ?
C4' C5' C21' 111.4(8) . . ?
N2' C6' C5' 130.7(8) . . ?
N2' C6' C7' 107.0(8) . . ?
C5' C6' C7' 121.5(9) . . ?
C8' C7' C6' 107.0(8) . . ?
C8' C7' H7'A 126.5 . . ?
C6' C7' H7'A 126.5 . . ?
C7' C8' C9' 109.6(9) . . ?
C7' C8' H8'A 125.2 . . ?
C9' C8' H8'A 125.2 . . ?
C10' C9' C8' 133.9(10) . . ?
C10' C9' N2' 119.8(9) . . ?
C8' C9' N2' 106.3(9) . . ?
C9' C10' C11' 124.6(9) . . ?
C9' C10' C31' 119.9(9) . . ?
C11' C10' C31' 115.1(10) . . ?
C12' C11' N3' 108.9(8) . . ?
C12' C11' C10' 134.8(9) . . ?
N3' C11' C10' 116.1(9) . . ?
C13' C12' C11' 107.6(9) . . ?
C13' C12' H12B 126.2 . . ?
C11' C12' H12B 126.2 . . ?
C12' C13' C14' 109.9(9) . . ?
C12' C13' H13B 125.0 . . ?
C14' C13' H13B 125.0 . . ?
C13' C14' N3' 105.6(8) . . ?
C13' C14' C15' 122.8(9) . . ?
N3' C14' C15' 131.2(9) . . ?
C16' C15' C14' 131.3(9) . . ?
C16' C15' C41' 115.1(8) . . ?
C14' C15' C41' 112.7(8) . . ?
N4' C16' C15' 129.9(8) . . ?
N4' C16' C17' 108.0(8) . . ?
C15' C16' C17' 121.9(9) . . ?
C18' C17' C16' 107.0(9) . . ?
C18' C17' H17C 126.5 . . ?
C16' C17' H17C 126.5 . . ?
C17' C18' C19' 110.9(9) . . ?
C17' C18' H18C 124.6 . . ?
C19' C18' H18C 124.6 . . ?
C20' C19' N4' 121.0(9) . . ?
C20' C19' C18' 133.2(9) . . ?
N4' C19' C18' 105.8(9) . . ?
C19' C20' C1' 119.0(10) . . ?
C19' C20' C51' 121.3(9) . . ?
C1' C20' C51' 119.8(10) . . ?
C22' C21' C26' 120.8(10) . . ?
C22' C21' C5' 119.8(9) . . ?
C26' C21' C5' 119.4(9) . . ?
C21' C22' C23' 119.1(11) . . ?
C21' C22' H22B 120.5 . . ?
C23' C22' H22B 120.5 . . ?
C24' C23' C22' 120.0(10) . . ?
C24' C23' H23C 120.0 . . ?
C22' C23' H23C 120.0 . . ?
C23' C24' C25' 121.5(11) . . ?
C23' C24' Cl1' 119.8(9) . . ?
C25' C24' Cl1' 118.7(9) . . ?
C26' C25' C24' 117.4(11) . . ?
C26' C25' H25B 121.3 . . ?
C24' C25' H25B 121.3 . . ?
C21' C26' C25' 121.1(11) . . ?
C21' C26' H26B 119.4 . . ?
C25' C26' H26B 119.4 . . ?
C36' C31' C32' 119.6(10) . . ?
C36' C31' C10' 121.9(10) . . ?
C32' C31' C10' 118.4(10) . . ?
C33' C32' C31' 119.9(10) . . ?
C33' C32' H32B 120.0 . . ?
C31' C32' H32B 120.0 . . ?
C32' C33' C34' 117.9(11) . . ?
C32' C33' H33B 121.0 . . ?
C34' C33' H33B 121.0 . . ?
C35' C34' C33' 122.1(10) . . ?
C35' C34' Cl2' 120.3(10) . . ?
C33' C34' Cl2' 117.3(10) . . ?
C36' C35' C34' 118.8(11) . . ?
C36' C35' H35B 120.6 . . ?
C34' C35' H35B 120.6 . . ?
C31' C36' C35' 121.5(11) . . ?
C31' C36' H36B 119.2 . . ?
C35' C36' H36B 119.2 . . ?
C42' C41' C46' 119.7(9) . . ?
C42' C41' C15' 124.2(10) . . ?
C46' C41' C15' 116.1(9) . . ?
C41' C42' C43' 121.2(12) . . ?
C41' C42' H42B 119.4 . . ?
C43' C42' H42B 119.4 . . ?
C44' C43' C42' 118.0(11) . . ?
C44' C43' H43B 121.0 . . ?
C42' C43' H43B 121.0 . . ?
C45' C44' C43' 120.9(11) . . ?
C45' C44' Cl3' 121.6(10) . . ?
C43' C44' Cl3' 117.5(9) . . ?
C44' C45' C46' 119.2(11) . . ?
C44' C45' H45B 120.4 . . ?
C46' C45' H45B 120.4 . . ?
C45' C46' C41' 120.8(10) . . ?
C45' C46' H46B 119.6 . . ?
C41' C46' H46B 119.6 . . ?
C52' C51' C56' 117.4(10) . . ?
C52' C51' C20' 121.2(10) . . ?
C56' C51' C20' 121.3(10) . . ?
C51' C52' C53' 122.2(11) . . ?
C51' C52' H52B 118.9 . . ?
C53' C52' H52B 118.9 . . ?
C54' C53' C52' 116.3(10) . . ?
C54' C53' H53B 121.9 . . ?
C52' C53' H53B 121.9 . . ?
C55' C54' C53' 125.1(10) . . ?
C55' C54' Cl4' 116.5(9) . . ?
C53' C54' Cl4' 118.4(10) . . ?
C54' C55' C56' 115.6(10) . . ?
C54' C55' H55B 122.2 . . ?
C56' C55' H55B 122.2 . . ?
C51' C56' C55' 123.3(10) . . ?
C51' C56' H56B 118.3 . . ?
C55' C56' H56B 118.3 . . ?
Br1 B3 Br2 112.4(6) . . ?
Br1 B3 Br4 110.4(7) . . ?
Br2 B3 Br4 109.3(7) . . ?
Br1 B3 Br3 108.9(7) . . ?
Br2 B3 Br3 108.6(6) . . ?
Br4 B3 Br3 107.2(6) . . ?
Br7 B4 Br5 108.3(7) . . ?
Br7 B4 Br8 111.0(5) . . ?
Br5 B4 Br8 109.8(6) . . ?
Br7 B4 Br6 110.1(6) . . ?
Br5 B4 Br6 109.3(5) . . ?
Br8 B4 Br6 108.3(7) . . ?
Br11 B5 Br10 111.9(6) . . ?
Br11 B5 Br12 109.1(6) . . ?
Br10 B5 Br12 108.3(5) . . ?
Br11 B5 Br9 110.5(6) . . ?
Br10 B5 Br9 109.2(6) . . ?
Br12 B5 Br9 107.8(6) . . ?
Br16 B6 Br15 111.5(9) . . ?
Br16 B6 Br14 109.6(8) . . ?
Br15 B6 Br14 109.5(8) . . ?
Br16 B6 Br13 108.8(8) . . ?
Br15 B6 Br13 108.6(8) . . ?
Br14 B6 Br13 108.7(9) . . ?
C2S C1S C6S 121.6(16) . . ?
C2S C1S C7S 119.7(16) . . ?
C6S C1S C7S 118.5(17) . . ?
C1S C2S C3S 119.2(16) . . ?
C1S C2S H2SA 120.4 . . ?
C3S C2S H2SA 120.4 . . ?
C4S C3S C2S 120.8(17) . . ?
C4S C3S H3SA 119.6 . . ?
C2S C3S H3SA 119.6 . . ?
C3S C4S C5S 122.3(18) . . ?
C3S C4S H4SA 118.8 . . ?
C5S C4S H4SA 118.8 . . ?
C4S C5S C6S 117.0(17) . . ?
C4S C5S H5SA 121.5 . . ?
C6S C5S H5SA 121.5 . . ?
C1S C6S C5S 118.8(17) . . ?
C1S C6S H6SA 120.6 . . ?
C5S C6S H6SA 120.6 . . ?
C1S C7S H7SA 109.5 . . ?
C1S C7S H7SB 109.5 . . ?
H7SA C7S H7SB 109.5 . . ?
C1S C7S H7SC 109.5 . . ?
H7SA C7S H7SC 109.5 . . ?
H7SB C7S H7SC 109.5 . . ?
C13S C8S C9S 120.2(13) . . ?
C13S C8S C14S 125.3(17) . . ?
C9S C8S C14S 114.4(16) . . ?
C8S C9S C10S 120.8(16) . . ?
C8S C9S H9SA 119.6 . . ?
C10S C9S H9SA 119.6 . . ?
C11S C10S C9S 117.3(18) . . ?
C11S C10S H10A 121.3 . . ?
C9S C10S H10A 121.3 . . ?
C10S C11S C12S 124.6(16) . . ?
C10S C11S H11A 117.7 . . ?
C12S C11S H11A 117.7 . . ?
C11S C12S C13S 116.3(16) . . ?
C11S C12S H12C 121.9 . . ?
C13S C12S H12C 121.9 . . ?
C8S C13S C12S 120.4(16) . . ?
C8S C13S H13C 119.8 . . ?
C12S C13S H13C 119.8 . . ?
C8S C14S H14A 109.5 . . ?
C8S C14S H14B 109.5 . . ?
H14A C14S H14B 109.5 . . ?
C8S C14S H14C 109.5 . . ?
H14A C14S H14C 109.5 . . ?
H14B C14S H14C 109.5 . . ?
C23S C22S C27S 120(2) . . ?
C23S C22S C28S 121(2) . . ?
C27S C22S C28S 119(2) . . ?
C22S C23S C24S 128(3) . . ?
C22S C23S H23D 116.1 . . ?
C24S C23S H23D 116.1 . . ?
C23S C24S C25S 111(2) . . ?
C23S C24S H24A 124.3 . . ?
C25S C24S H24A 124.3 . . ?
C26S C25S C24S 120(2) . . ?
C26S C25S H25C 120.2 . . ?
C24S C25S H25C 120.2 . . ?
C25S C26S C27S 119.3(19) . . ?
C25S C26S H26C 120.4 . . ?
C27S C26S H26C 120.4 . . ?
C22S C27S C26S 121.1(17) . . ?
C22S C27S H27A 119.4 . . ?
C26S C27S H27A 119.4 . . ?
C22S C28S H28A 109.5 . . ?
C22S C28S H28B 109.5 . . ?
H28A C28S H28B 109.5 . . ?
C22S C28S H28C 109.5 . . ?
H28A C28S H28C 109.5 . . ?
H28B C28S H28C 109.5 . . ?
C44S C43S C48S 123.1(19) . . ?
C44S C43S C49S 121.2(18) . . ?
C48S C43S C49S 115.6(19) . . ?
C43S C44S C45S 118.5(17) . . ?
C43S C44S H44A 120.7 . . ?
C45S C44S H44A 120.7 . . ?
C46S C45S C44S 122.3(16) . . ?
C46S C45S H45C 118.9 . . ?
C44S C45S H45C 118.9 . . ?
C45S C46S C47S 116.5(17) . . ?
C45S C46S H46C 121.8 . . ?
C47S C46S H46C 121.8 . . ?
C48S C47S C46S 121.6(16) . . ?
C48S C47S H47A 119.2 . . ?
C46S C47S H47A 119.2 . . ?
C43S C48S C47S 117.9(17) . . ?
C43S C48S H48A 121.1 . . ?
C47S C48S H48A 121.1 . . ?
C43S C49S H49A 109.5 . . ?
C43S C49S H49B 109.5 . . ?
H49A C49S H49B 109.5 . . ?
C43S C49S H49C 109.5 . . ?
H49A C49S H49C 109.5 . . ?
H49B C49S H49C 109.5 . . ?

loop_
_geom_bond_atom_site_label_1
_geom_bond_atom_site_label_2
_geom_bond_distance
_geom_bond_site_symmetry_2
_geom_bond_publ_flag
B1 O1 1.312(14) . ?
B1 N4 1.437(13) . ?
B1 N1 1.439(14) . ?
B2 O1 1.340(14) . ?
B2 N2 1.386(15) . ?
B2 N3 1.449(13) . ?
N1 C1 1.369(12) . ?
N1 C4 1.392(12) . ?
N2 C9 1.336(12) . ?
N2 C6 1.387(11) . ?
N3 C14 1.372(12) . ?
N3 C11 1.386(12) . ?
N4 C19 1.381(12) . ?
N4 C16 1.403(11) . ?
C1 C20 1.372(14) . ?
C1 C2 1.435(13) . ?
C2 C3 1.304(15) . ?
C2 H2A 0.9500 . ?
C3 C4 1.424(12) . ?
C3 H3A 0.9500 . ?
C4 C5 1.385(13) . ?
C5 C6 1.431(13) . ?
C5 C21 1.485(12) . ?
C6 C7 1.363(14) . ?
C7 C8 1.353(14) . ?
C7 H7A 0.9500 . ?
C8 C9 1.375(14) . ?
C8 H8A 0.9500 . ?
C9 C10 1.431(13) . ?
C10 C11 1.366(14) . ?
C10 C31 1.465(13) . ?
C11 C12 1.416(13) . ?
C12 C13 1.313(14) . ?
C12 H12A 0.9500 . ?
C13 C14 1.403(13) . ?
C13 H13A 0.9500 . ?
C14 C15 1.416(13) . ?
C15 C16 1.394(13) . ?
C15 C41 1.518(12) . ?
C16 C17 1.383(14) . ?
C17 C18 1.395(13) . ?
C17 H17A 0.9500 . ?
C18 C19 1.417(13) . ?
C18 H18A 0.9500 . ?
C19 C20 1.392(13) . ?
C20 C51 1.461(13) . ?
C21 C22 1.372(14) . ?
C21 C26 1.378(15) . ?
C22 C23 1.362(15) . ?
C22 H22A 0.9500 . ?
C23 C24 1.319(16) . ?
C23 H23A 0.9500 . ?
C24 C25 1.361(16) . ?
C24 Cl1 1.726(10) . ?
C25 C26 1.387(15) . ?
C25 H25A 0.9500 . ?
C26 H26A 0.9500 . ?
C31 C36 1.365(15) . ?
C31 C32 1.367(14) . ?
C32 C33 1.358(15) . ?
C32 H32A 0.9500 . ?
C33 C34 1.347(15) . ?
C33 H33A 0.9500 . ?
C34 C35 1.372(15) . ?
C34 Cl2 1.729(10) . ?
C35 C36 1.311(15) . ?
C35 H35A 0.9500 . ?
C36 H36A 0.9500 . ?
C41 C46 1.336(13) . ?
C41 C42 1.349(14) . ?
C42 C43 1.416(15) . ?
C42 H42A 0.9500 . ?
C43 C44 1.359(17) . ?
C43 H43A 0.9500 . ?
C44 C45 1.348(15) . ?
C44 Cl3 1.712(9) . ?
C45 C46 1.378(13) . ?
C45 H45A 0.9500 . ?
C46 H46A 0.9500 . ?
C51 C52 1.360(14) . ?
C51 C56 1.376(14) . ?
C52 C53 1.375(15) . ?
C52 H52A 0.9500 . ?
C53 C54 1.367(17) . ?
C53 H53A 0.9500 . ?
C54 C55 1.322(17) . ?
C54 Cl4 1.713(10) . ?
C55 C56 1.388(15) . ?
C55 H55A 0.9500 . ?
C56 H56A 0.9500 . ?
B1' O1' 1.351(13) . ?
B1' N1' 1.377(14) . ?
B1' N4' 1.398(13) . ?
B2' O1' 1.307(12) . ?
B2' N3' 1.423(14) . ?
B2' N2' 1.425(14) . ?
N1' C1' 1.403(12) . ?
N1' C4' 1.422(12) . ?
N2' C6' 1.350(12) . ?
N2' C9' 1.398(12) . ?
N3' C11' 1.388(12) . ?
N3' C14' 1.402(12) . ?
N4' C16' 1.380(12) . ?
N4' C19' 1.394(12) . ?
C1' C2' 1.373(14) . ?
C1' C20' 1.385(14) . ?
C2' C3' 1.336(14) . ?
C2' H2'A 0.9500 . ?
C3' C4' 1.431(14) . ?
C3' H3'A 0.9500 . ?
C4' C5' 1.394(13) . ?
C5' C6' 1.385(13) . ?
C5' C21' 1.530(13) . ?
C6' C7' 1.429(12) . ?
C7' C8' 1.368(15) . ?
C7' H7'A 0.9500 . ?
C8' C9' 1.380(14) . ?
C8' H8'A 0.9500 . ?
C9' C10' 1.307(15) . ?
C10' C11' 1.402(14) . ?
C10' C31' 1.531(13) . ?
C11' C12' 1.369(14) . ?
C12' C13' 1.364(13) . ?
C12' H12B 0.9500 . ?
C13' C14' 1.401(13) . ?
C13' H13B 0.9500 . ?
C14' C15' 1.419(13) . ?
C15' C16' 1.419(13) . ?
C15' C41' 1.502(13) . ?
C16' C17' 1.423(13) . ?
C17' C18' 1.325(15) . ?
C17' H17C 0.9500 . ?
C18' C19' 1.414(14) . ?
C18' H18C 0.9500 . ?
C19' C20' 1.382(15) . ?
C20' C51' 1.450(14) . ?
C21' C22' 1.341(14) . ?
C21' C26' 1.364(15) . ?
C22' C23' 1.379(15) . ?
C22' H22B 0.9500 . ?
C23' C24' 1.349(16) . ?
C23' H23C 0.9500 . ?
C24' C25' 1.376(15) . ?
C24' Cl1' 1.704(11) . ?
C25' C26' 1.368(15) . ?
C25' H25B 0.9500 . ?
C26' H26B 0.9500 . ?
C31' C36' 1.334(15) . ?
C31' C32' 1.418(15) . ?
C32' C33' 1.354(14) . ?
C32' H32B 0.9500 . ?
C33' C34' 1.375(17) . ?
C33' H33B 0.9500 . ?
C34' C35' 1.374(17) . ?
C34' Cl2' 1.730(11) . ?
C35' C36' 1.345(14) . ?
C35' H35B 0.9500 . ?
C36' H36B 0.9500 . ?
C41' C42' 1.306(15) . ?
C41' C46' 1.363(14) . ?
C42' C43' 1.381(16) . ?
C42' H42B 0.9500 . ?
C43' C44' 1.373(17) . ?
C43' H43B 0.9500 . ?
C44' C45' 1.329(16) . ?
C44' Cl3' 1.724(12) . ?
C45' C46' 1.358(14) . ?
C45' H45B 0.9500 . ?
C46' H46B 0.9500 . ?
C51' C52' 1.345(15) . ?
C51' C56' 1.370(14) . ?
C52' C53' 1.386(15) . ?
C52' H52B 0.9500 . ?
C53' C54' 1.361(16) . ?
C53' H53B 0.9500 . ?
C54' C55' 1.335(17) . ?
C54' Cl4' 1.752(11) . ?
C55' C56' 1.378(15) . ?
C55' H55B 0.9500 . ?
C56' H56B 0.9500 . ?
B3 Br1 1.920(15) . ?
B3 Br2 1.990(13) . ?
B3 Br4 2.003(13) . ?
B3 Br3 2.028(14) . ?
B4 Br7 1.976(13) . ?
B4 Br5 1.980(13) . ?
B4 Br8 1.984(12) . ?
B4 Br6 1.984(13) . ?
B5 Br11 1.930(14) . ?
B5 Br10 1.990(11) . ?
B5 Br12 2.008(12) . ?
B5 Br9 2.018(12) . ?
B6 Br16 1.956(15) . ?
B6 Br15 1.963(18) . ?
B6 Br14 1.991(16) . ?
B6 Br13 2.02(2) . ?
C1S C2S 1.35(2) . ?
C1S C6S 1.36(2) . ?
C1S C7S 1.54(2) . ?
C2S C3S 1.37(2) . ?
C2S H2SA 0.9500 . ?
C3S C4S 1.31(2) . ?
C3S H3SA 0.9500 . ?
C4S C5S 1.39(3) . ?
C4S H4SA 0.9500 . ?
C5S C6S 1.41(2) . ?
C5S H5SA 0.9500 . ?
C6S H6SA 0.9500 . ?
C7S H7SA 0.9800 . ?
C7S H7SB 0.9800 . ?
C7S H7SC 0.9800 . ?
C8S C13S 1.30(2) . ?
C8S C9S 1.39(2) . ?
C8S C14S 1.52(2) . ?
C9S C10S 1.39(2) . ?
C9S H9SA 0.9500 . ?
C10S C11S 1.29(3) . ?
C10S H10A 0.9500 . ?
C11S C12S 1.39(3) . ?
C11S H11A 0.9500 . ?
C12S C13S 1.42(2) . ?
C12S H12C 0.9500 . ?
C13S H13C 0.9500 . ?
C14S H14A 0.9800 . ?
C14S H14B 0.9800 . ?
C14S H14C 0.9800 . ?
C22S C23S 1.30(3) . ?
C22S C27S 1.31(2) . ?
C22S C28S 1.51(3) . ?
C23S C24S 1.31(4) . ?
C23S H23D 0.9500 . ?
C24S C25S 1.54(4) . ?
C24S H24A 0.9500 . ?
C25S C26S 1.33(3) . ?
C25S H25C 0.9500 . ?
C26S C27S 1.37(2) . ?
C26S H26C 0.9500 . ?
C27S H27A 0.9500 . ?
C28S H28A 0.9800 . ?
C28S H28B 0.9800 . ?
C28S H28C 0.9800 . ?
C43S C44S 1.30(2) . ?
C43S C48S 1.32(2) . ?
C43S C49S 1.55(2) . ?
C44S C45S 1.38(2) . ?
C44S H44A 0.9500 . ?
C45S C46S 1.32(2) . ?
C45S H45C 0.9500 . ?
C46S C47S 1.39(3) . ?
C46S H46C 0.9500 . ?
C47S C48S 1.36(3) . ?
C47S H47A 0.9500 . ?
C48S H48A 0.9500 . ?
C49S H49A 0.9800 . ?
C49S H49B 0.9800 . ?
C49S H49C 0.9800 . ?
